data_7231753
loop_
_publ_author_name
'Li, Meng-Hua'
'You, Ming-Hua'
'Zhang, Jiang-Yan'
'Xiao, Wang-Chuan'
'Lin, Mei-Jin'

_publ_section_title
;
 A bicontinuous donor--acceptor hybrid heterostructure based on
 coordination and cation--\p interactions
;
_journal_issue 48
_journal_name_full CrystEngComm
_journal_page_first 7795
_journal_paper_doi 10.1039/C8CE01526K
_journal_volume 20
_journal_year 2018
_chemical_formula_moiety 'C16 H8 Cu2 N7 S2, C7 H4 N2 S'
_chemical_formula_sum 'C23 H12 Cu2 N9 S3'
_chemical_formula_weight 637.68
_space_group_crystal_system triclinic
_space_group_IT_number 2
_space_group_name_Hall '-P 1'
_space_group_name_H-M_alt 'P -1'
_symmetry_space_group_name_Hall '-P 1'
_symmetry_space_group_name_H-M 'P -1'
_atom_sites_solution_hydrogens geom
_atom_sites_solution_primary dual
_atom_sites_solution_secondary difmap
_audit_creation_date 2018-07-16
_audit_creation_method
;
Olex2 1.2
(compiled 2018.05.29 svn.r3508 for OlexSys, GUI svn.r5506)
;
_audit_update_record
;
2018-07-16 deposited with the CCDC.
2018-11-01 downloaded from the CCDC.
;
_cell_angle_alpha 84.614(5)
_cell_angle_beta 70.854(6)
_cell_angle_gamma 80.244(5)
_cell_formula_units_Z 2
_cell_length_a 9.5199(7)
_cell_length_b 10.2672(6)
_cell_length_c 12.5352(8)
_cell_measurement_reflns_used 8532
_cell_measurement_temperature 293(2)
_cell_measurement_theta_max 29.3000
_cell_measurement_theta_min 2.6510
_cell_volume 1139.75(14)
_computing_cell_refinement 'CrysAlisPro 1.171.39.28b (Rigaku OD, 2015)'
_computing_data_collection 'CrysAlisPro 1.171.39.28b (Rigaku OD, 2015)'
_computing_data_reduction 'CrysAlisPro 1.171.39.28b (Rigaku OD, 2015)'
_computing_molecular_graphics 'Olex2 (Dolomanov et al., 2009)'
_computing_publication_material 'Olex2 (Dolomanov et al., 2009)'
_computing_structure_refinement 'XL (Sheldrick, 2008)'
_computing_structure_solution 'ShelXT (Sheldrick, 2015)'
_diffrn_ambient_temperature 293(2)
_diffrn_detector 'CCD plate'
_diffrn_measured_fraction_theta_full 0.999
_diffrn_measured_fraction_theta_max 0.999
_diffrn_measurement_details
;
List of Runs (angles in degrees, time in seconds):

  # Type    Start    End  Width  t~exp~   \w     \q     \k     \f   Frames
#--------------------------------------------------------------------------
  1  \w     49.00  75.00   0.50    7.81    --    5.00   0.00  90.00   52
  2  \w    -29.00  81.00   0.50    7.81    --   -7.70  55.00 150.00  220
  3  \w    -96.00 -65.00   0.50    7.81    --   -7.70  14.00   0.00   62
  4  \w    -23.00  72.00   0.50    7.81    --   -7.70  55.00  30.00  190
  5  \w    -91.00 -65.00   0.50    7.81    --   -7.70  55.00 -90.00   52
  6  \w      3.00  74.00   0.50    7.81    --   -7.70  55.00 -90.00  142
  7  \w    -81.00 -53.00   0.50    7.81    --   -7.70  55.00  30.00   56
  8  \w    -50.00 -24.00   0.50    7.81    --   -7.70  14.00   0.00   52
  9  \w     17.00  80.00   0.50    7.81    --   -7.70  14.00   0.00  126
 10  \w    -80.00 -54.00   0.50    7.81    --   -7.70  55.00 150.00   52
;
_diffrn_measurement_device 'four-circle diffractometer'
_diffrn_measurement_device_type 'XtaLAB AFC11 (RCD3): quarter-chi single'
_diffrn_measurement_method '\w scans'
_diffrn_orient_matrix_type 'CrysAlisPro convention (1999,Acta A55,543-557)'
_diffrn_orient_matrix_UB_11 0.0515785000
_diffrn_orient_matrix_UB_12 -0.0583131000
_diffrn_orient_matrix_UB_13 -0.0178598000
_diffrn_orient_matrix_UB_21 -0.0062426000
_diffrn_orient_matrix_UB_22 -0.0188737000
_diffrn_orient_matrix_UB_23 0.0570852000
_diffrn_orient_matrix_UB_31 -0.0604920000
_diffrn_orient_matrix_UB_32 -0.0341375000
_diffrn_orient_matrix_UB_33 0.0040142000
_diffrn_radiation_monochromator graphite
_diffrn_radiation_probe x-ray
_diffrn_radiation_type MoK\a
_diffrn_radiation_wavelength 0.71073
_diffrn_reflns_av_R_equivalents 0.0305
_diffrn_reflns_av_unetI/netI 0.0307
_diffrn_reflns_limit_h_max 11
_diffrn_reflns_limit_h_min -11
_diffrn_reflns_limit_k_max 12
_diffrn_reflns_limit_k_min -12
_diffrn_reflns_limit_l_max 15
_diffrn_reflns_limit_l_min -15
_diffrn_reflns_number 15203
_diffrn_reflns_theta_full 26.00
_diffrn_reflns_theta_max 26.00
_diffrn_reflns_theta_min 1.72
_diffrn_source 'fine-focus sealed X-ray tube'
_diffrn_source_type 'Enhance (Mo) X-ray Source'
_exptl_absorpt_coefficient_mu 2.177
_exptl_absorpt_correction_T_max 1.00000
_exptl_absorpt_correction_T_min 0.56218
_exptl_absorpt_correction_type multi-scan
_exptl_absorpt_process_details
;
CrysAlisPro 1.171.39.28b (Rigaku Oxford Diffraction, 2015)
Empirical absorption correction using spherical harmonics,
 implemented in SCALE3 ABSPACK scaling algorithm.
;
_exptl_crystal_colour yellow
_exptl_crystal_density_diffrn 1.858
_exptl_crystal_density_method 'not measured'
_exptl_crystal_description block
_exptl_crystal_F_000 638
_exptl_crystal_size_max 0.2
_exptl_crystal_size_mid 0.14
_exptl_crystal_size_min 0.1
_refine_diff_density_max 1.436
_refine_diff_density_min -2.722
_refine_diff_density_rms 0.155
_refine_ls_extinction_method none
_refine_ls_goodness_of_fit_ref 1.055
_refine_ls_hydrogen_treatment constr
_refine_ls_matrix_type full
_refine_ls_number_parameters 334
_refine_ls_number_reflns 4486
_refine_ls_number_restraints 2
_refine_ls_restrained_S_all 1.057
_refine_ls_R_factor_all 0.0564
_refine_ls_R_factor_gt 0.0497
_refine_ls_shift/su_max 0.000
_refine_ls_shift/su_mean 0.000
_refine_ls_structure_factor_coef Fsqd
_refine_ls_weighting_details 'calc w=1/[\s^2^(Fo^2^)+(0.1041P)^2^+3.9915P] where P=(Fo^2^+2Fc^2^)/3'
_refine_ls_weighting_scheme calc
_refine_ls_wR_factor_gt 0.1563
_refine_ls_wR_factor_ref 0.1664
_reflns_number_gt 3964
_reflns_number_total 4486
_reflns_threshold_expression >2sigma(I)
_cod_data_source_file c8ce01526k2.cif
_cod_data_source_block li8
_cod_depositor_comments 'Adding full bibliography for 7231753.cif.'
_cod_original_cell_volume 1139.75(13)
_cod_database_code 7231753
_reflns_odcompleteness_completeness 99.89
_reflns_odcompleteness_iscentric 1
_reflns_odcompleteness_theta 26.32
_olex2_refinement_description
;
1. Fixed Uiso
 At 1.2 times of:
  All C(H) groups
2. Rigid bond restraints
 N006, C010
 with sigma for 1-2 distances of 0.001 and sigma for 1-3 distances of 0.001
 N1, C00V
 with sigma for 1-2 distances of 0.02 and sigma for 1-3 distances of 0.02
3.a Aromatic/amide H refined with riding coordinates:
 C00L(H00L), C00M(H00M), C00N(H00N), C00O(H00O), C00P(H00P), C00Q(H00Q),
 C00S(H00S), C00T(H00T), C00U(H00U), C00W(H00W), C00Y(H00Y), C00Z(H00Z)
;
_olex2_submission_special_instructions 'No special instructions were received'
_oxdiff_exptl_absorpt_empirical_details
;
Empirical correction (ABSPACK) includes:
- Absorption correction using spherical harmonics
- Frame scaling
;
_oxdiff_exptl_absorpt_empirical_full_max 1.450
_oxdiff_exptl_absorpt_empirical_full_min 0.835

loop_
_space_group_symop_id
_space_group_symop_operation_xyz
1 'x, y, z'
2 '-x, -y, -z'

loop_
_atom_site_label
_atom_site_type_symbol
_atom_site_fract_x
_atom_site_fract_y
_atom_site_fract_z
_atom_site_U_iso_or_equiv
_atom_site_adp_type
_atom_site_occupancy
_atom_site_calc_flag
_atom_site_refinement_flags_posn
_atom_site_refinement_flags_adp
Cu01 Cu 0.80701(6) 0.77938(5) 0.20194(4) 0.02017(19) Uani 1 d . .
Cu02 Cu 0.27725(6) 0.72668(6) 0.29410(5) 0.02356(19) Uani 1 d . .
S003 S 0.85486(12) 1.03266(11) -0.59363(9) 0.0214(3) Uani 1 d . .
S004 S 0.43256(13) 0.69987(11) -0.01773(9) 0.0227(3) Uani 1 d . .
S005 S -0.2071(3) 0.5008(2) 1.11265(16) 0.0637(5) Uani 1 d . .
N006 N -0.1302(6) 0.5593(10) 0.8963(9) 0.0119(11) Uani 1 d . U
N007 N 0.8577(4) 0.9695(4) -0.3702(3) 0.0206(8) Uani 1 d . .
N008 N 0.8580(4) 0.8519(4) 0.0321(3) 0.0200(8) Uani 1 d . .
N009 N 0.4233(4) 0.4949(4) 0.1506(3) 0.0211(8) Uani 1 d . .
N00A N 0.2115(4) 0.6565(4) 0.4665(3) 0.0216(8) Uani 1 d . .
N00B N 0.4079(5) 0.1387(4) 0.4613(3) 0.0274(9) Uani 1 d . .
N00C N 0.5982(5) 0.7737(5) 0.2461(4) 0.0307(9) Uani 1 d . .
N00D N 1.1011(5) 0.7377(4) 0.2528(3) 0.0272(9) Uani 1 d . .
C00E C 0.9875(5) 0.7491(4) 0.2367(4) 0.0174(8) Uani 1 d . .
C00F C 0.4746(5) 0.7616(4) 0.2610(4) 0.0201(9) Uani 1 d . .
C00G C 0.4508(5) 0.2852(5) 0.2561(4) 0.0195(9) Uani 1 d . .
C00H C 0.9620(5) 0.9493(4) -0.3212(4) 0.0197(9) Uani 1 d . .
C00I C 0.1221(5) 0.5859(4) 0.6972(4) 0.0202(9) Uani 1 d . .
C00J C 0.9232(5) 0.9977(4) -0.4809(4) 0.0197(9) Uani 1 d . .
C00K C 0.9287(5) 0.9172(4) -0.1993(4) 0.0179(9) Uani 1 d . .
C00L C 0.7499(5) 0.8918(5) -0.0165(4) 0.0253(10) Uani 1 d . .
H00L H 0.6501 0.8968 0.0290 0.030 Uiso 1 calc R .
C00M C 1.0018(5) 0.8472(4) -0.0353(4) 0.0201(9) Uani 1 d . .
H00M H 1.0778 0.8220 -0.0030 0.024 Uiso 1 calc R .
C00N C 0.4900(6) 0.0851(5) 0.3626(4) 0.0261(10) Uani 1 d . .
H00N H 0.5335 -0.0031 0.3636 0.031 Uiso 1 calc R .
C00O C 0.5136(5) 0.1533(5) 0.2595(4) 0.0235(9) Uani 1 d . .
H00O H 0.5709 0.1115 0.1931 0.028 Uiso 1 calc R .
C00P C 1.0415(5) 0.8780(4) -0.1493(4) 0.0209(9) Uani 1 d . .
H00P H 1.1423 0.8728 -0.1928 0.025 Uiso 1 calc R .
C00Q C 0.3122(5) 0.6265(5) 0.5231(4) 0.0238(9) Uani 1 d . .
H00Q H 0.4130 0.6305 0.4837 0.029 Uiso 1 calc R .
C00R C 0.4716(5) 0.3676(5) 0.1507(4) 0.0208(9) Uani 1 d . .
C00S C 0.3653(5) 0.3420(5) 0.3587(4) 0.0242(10) Uani 1 d . .
H00S H 0.3210 0.4301 0.3606 0.029 Uiso 1 calc R .
C00T C 0.2726(5) 0.5901(5) 0.6371(4) 0.0248(10) Uani 1 d . .
H00T H 0.3456 0.5689 0.6728 0.030 Uiso 1 calc R .
C00U C 0.0668(5) 0.6511(5) 0.5255(4) 0.0241(10) Uani 1 d . .
H00U H -0.0039 0.6712 0.4876 0.029 Uiso 1 calc R .
C00V C 0.0725(5) 0.5521(4) 0.8183(4) 0.0200(9) Uani 1 d . U
C00W C 0.7793(5) 0.9254(5) -0.1294(4) 0.0255(10) Uani 1 d . .
H00W H 0.7010 0.9532 -0.1590 0.031 Uiso 1 calc R .
C00X C 0.4623(5) 0.5431(4) 0.0420(4) 0.0201(9) Uani 1 d . .
C00Y C 0.3477(5) 0.2650(5) 0.4569(4) 0.0256(10) Uani 1 d . .
H00Y H 0.2900 0.3039 0.5246 0.031 Uiso 1 calc R .
C00Z C 0.0173(5) 0.6175(5) 0.6391(4) 0.0254(10) Uani 1 d . .
H00Z H -0.0844 0.6158 0.6767 0.030 Uiso 1 calc R .
C010 C -0.0719(6) 0.5131(5) 0.9995(4) 0.0264(10) Uani 1 d . U
N1 N -0.0831(11) 0.5583(12) 0.8838(9) 0.049(3) Uani 1 d . U

loop_
_atom_site_aniso_label
_atom_site_aniso_U_11
_atom_site_aniso_U_22
_atom_site_aniso_U_33
_atom_site_aniso_U_23
_atom_site_aniso_U_13
_atom_site_aniso_U_12
Cu01 0.0171(3) 0.0258(3) 0.0181(3) -0.0002(2) -0.0063(2) -0.0035(2)
Cu02 0.0176(3) 0.0311(3) 0.0227(3) 0.0020(2) -0.0078(2) -0.0044(2)
S003 0.0191(5) 0.0282(6) 0.0164(5) 0.0032(4) -0.0056(4) -0.0044(4)
S004 0.0293(6) 0.0186(5) 0.0185(5) 0.0012(4) -0.0069(5) -0.0010(4)
S005 0.0731(13) 0.0609(11) 0.0482(10) -0.0052(8) -0.0016(9) -0.0201(10)
N006 0.0022(18) 0.015(2) 0.016(2) -0.0032(17) 0.0023(17) -0.0029(16)
N007 0.0226(19) 0.0237(19) 0.0145(17) 0.0010(14) -0.0040(15) -0.0056(15)
N008 0.0177(18) 0.028(2) 0.0157(17) 0.0016(15) -0.0066(15) -0.0050(15)
N009 0.024(2) 0.0202(19) 0.0181(18) 0.0015(14) -0.0064(16) -0.0036(15)
N00A 0.0203(19) 0.027(2) 0.0185(18) -0.0005(15) -0.0066(15) -0.0042(15)
N00B 0.029(2) 0.032(2) 0.022(2) 0.0078(17) -0.0100(17) -0.0079(17)
N00C 0.030(2) 0.039(2) 0.023(2) -0.0019(18) -0.0089(18) -0.0032(18)
N00D 0.027(2) 0.027(2) 0.025(2) 0.0010(16) -0.0052(17) -0.0055(17)
C00E 0.0128(19) 0.021(2) 0.017(2) 0.0034(16) -0.0035(16) -0.0033(16)
C00F 0.016(2) 0.027(2) 0.018(2) -0.0011(17) -0.0054(17) -0.0036(17)
C00G 0.019(2) 0.023(2) 0.020(2) 0.0032(17) -0.0096(18) -0.0070(17)
C00H 0.022(2) 0.018(2) 0.019(2) 0.0025(16) -0.0065(18) -0.0049(17)
C00I 0.024(2) 0.019(2) 0.018(2) -0.0033(17) -0.0062(18) -0.0028(17)
C00J 0.020(2) 0.017(2) 0.022(2) -0.0001(16) -0.0072(17) -0.0018(16)
C00K 0.020(2) 0.016(2) 0.017(2) 0.0018(16) -0.0051(17) -0.0040(16)
C00L 0.015(2) 0.039(3) 0.020(2) 0.0020(19) -0.0050(18) -0.0030(19)
C00M 0.021(2) 0.021(2) 0.021(2) 0.0012(17) -0.0093(18) -0.0051(17)
C00N 0.032(3) 0.022(2) 0.026(2) 0.0050(18) -0.014(2) -0.0053(19)
C00O 0.025(2) 0.025(2) 0.021(2) 0.0000(18) -0.0078(19) -0.0036(18)
C00P 0.018(2) 0.025(2) 0.019(2) 0.0004(17) -0.0043(18) -0.0050(17)
C00Q 0.019(2) 0.031(2) 0.022(2) -0.0027(18) -0.0069(18) -0.0031(18)
C00R 0.017(2) 0.025(2) 0.021(2) -0.0005(17) -0.0068(17) -0.0032(17)
C00S 0.025(2) 0.025(2) 0.022(2) 0.0013(18) -0.0074(19) -0.0024(18)
C00T 0.024(2) 0.028(2) 0.024(2) -0.0008(19) -0.0107(19) -0.0020(19)
C00U 0.018(2) 0.031(2) 0.026(2) -0.0012(19) -0.0101(19) -0.0046(18)
C00V 0.022(2) 0.020(2) 0.018(2) -0.0014(17) -0.0051(18) -0.0055(17)
C00W 0.021(2) 0.036(3) 0.021(2) 0.0075(19) -0.0098(19) -0.0041(19)
C00X 0.021(2) 0.019(2) 0.021(2) 0.0008(17) -0.0076(18) -0.0050(17)
C00Y 0.024(2) 0.031(3) 0.022(2) 0.0003(19) -0.0060(19) -0.0060(19)
C00Z 0.018(2) 0.033(3) 0.025(2) -0.0008(19) -0.0060(19) -0.0065(19)
C010 0.025(2) 0.024(2) 0.037(3) -0.0049(19) -0.019(2) -0.0001(18)
N1 0.106(9) 0.031(4) 0.016(4) 0.005(3) -0.031(6) -0.010(6)

loop_
_atom_type_symbol
_atom_type_description
_atom_type_scat_dispersion_real
_atom_type_scat_dispersion_imag
_atom_type_scat_source
C C 0.0033 0.0016 'International Tables Vol C Tables 4.2.6.8 and 6.1.1.4'
H H 0.0000 0.0000 'International Tables Vol C Tables 4.2.6.8 and 6.1.1.4'
Cu Cu 0.3201 1.2651 'International Tables Vol C Tables 4.2.6.8 and 6.1.1.4'
N N 0.0061 0.0033 'International Tables Vol C Tables 4.2.6.8 and 6.1.1.4'
S S 0.1246 0.1234 'International Tables Vol C Tables 4.2.6.8 and 6.1.1.4'

loop_
_geom_angle_atom_site_label_1
_geom_angle_atom_site_label_2
_geom_angle_atom_site_label_3
_geom_angle
_geom_angle_site_symmetry_1
_geom_angle_site_symmetry_3
N00C Cu01 N008 103.23(16) . .
C00E Cu01 N008 107.17(16) . .
C00E Cu01 N00C 149.59(18) . .
N00D Cu02 N00A 104.08(16) 1_455 .
C00F Cu02 N00A 105.67(17) . .
C00F Cu02 N00D 149.87(18) . 1_455
C00J S003 C00H 87.8(2) . 2_774
C00X S004 C00R 87.8(2) . 2_665
C010 S005 C00V 87.7(3) . 2_567
C010 N006 C00V 83.0(4) . .
C00H N007 C00J 108.2(4) . .
C00L N008 Cu01 121.8(3) . .
C00M N008 Cu01 120.7(3) . .
C00M N008 C00L 117.1(4) . .
C00R N009 C00X 108.3(4) . .
C00Q N00A Cu02 121.2(3) . .
C00U N00A Cu02 121.2(3) . .
C00U N00A C00Q 117.3(4) . .
C00Y N00B C00N 116.6(4) . .
C00F N00C Cu01 171.4(4) . .
C00E N00D Cu02 174.0(4) . 1_655
N00D C00E Cu01 175.3(4) . .
N00C C00F Cu02 174.2(4) . .
C00O C00G C00R 123.4(4) . .
C00O C00G C00S 117.6(4) . .
C00S C00G C00R 119.0(4) . .
N007 C00H S003 117.0(3) . 2_774
N007 C00H C00K 122.4(4) . .
C00K C00H S003 120.5(3) . 2_774
C00T C00I C00V 121.5(4) . .
C00T C00I C00Z 118.2(4) . .
C00Z C00I C00V 120.3(4) . .
N007 C00J S003 133.1(4) . .
N007 C00J C00J 118.1(5) . 2_774
C00J C00J S003 108.8(4) 2_774 .
C00P C00K C00H 122.5(4) . .
C00W C00K C00H 119.7(4) . .
C00W C00K C00P 117.8(4) . .
N008 C00L H00L 118.2 . .
N008 C00L C00W 123.5(4) . .
C00W C00L H00L 118.2 . .
N008 C00M H00M 118.4 . .
N008 C00M C00P 123.3(4) . .
C00P C00M H00M 118.4 . .
N00B C00N H00N 118.2 . .
N00B C00N C00O 123.7(5) . .
C00O C00N H00N 118.2 . .
C00G C00O H00O 120.4 . .
C00N C00O C00G 119.1(4) . .
C00N C00O H00O 120.4 . .
C00K C00P H00P 120.4 . .
C00M C00P C00K 119.2(4) . .
C00M C00P H00P 120.4 . .
N00A C00Q H00Q 118.4 . .
N00A C00Q C00T 123.2(4) . .
C00T C00Q H00Q 118.4 . .
N009 C00R S004 116.3(3) . 2_665
N009 C00R C00G 122.2(4) . .
C00G C00R S004 121.4(3) . 2_665
C00G C00S H00S 120.6 . .
C00Y C00S C00G 118.7(4) . .
C00Y C00S H00S 120.6 . .
C00I C00T H00T 120.6 . .
C00Q C00T C00I 118.9(4) . .
C00Q C00T H00T 120.6 . .
N00A C00U H00U 118.3 . .
N00A C00U C00Z 123.4(4) . .
C00Z C00U H00U 118.3 . .
S005 C00V N006 120.6(4) 2_567 .
C00I C00V S005 119.5(3) . 2_567
C00I C00V N006 119.8(5) . .
N1 C00V S005 118.1(5) . 2_567
N1 C00V N006 2.8(8) . .
N1 C00V C00I 122.4(6) . .
C00K C00W H00W 120.5 . .
C00L C00W C00K 119.1(4) . .
C00L C00W H00W 120.5 . .
N009 C00X S004 132.4(3) . .
N009 C00X C00X 118.4(5) . 2_665
C00X C00X S004 109.1(4) 2_665 .
N00B C00Y C00S 124.3(5) . .
N00B C00Y H00Y 117.9 . .
C00S C00Y H00Y 117.9 . .
C00I C00Z H00Z 120.5 . .
C00U C00Z C00I 119.1(4) . .
C00U C00Z H00Z 120.5 . .
N006 C010 S005 111.3(4) . .
C010 C010 S005 120.4(6) 2_567 .
C010 C010 N006 128.3(6) 2_567 .
C010 C010 N1 112.7(7) 2_567 .
N1 C010 S005 126.8(5) . .
N1 C010 N006 15.6(5) . .
C00V N1 C010 101.1(7) . .

loop_
_geom_bond_atom_site_label_1
_geom_bond_atom_site_label_2
_geom_bond_distance
_geom_bond_site_symmetry_2
Cu01 N008 2.114(4) .
Cu01 N00C 1.890(5) .
Cu01 C00E 1.877(4) .
Cu02 N00A 2.134(4) .
Cu02 N00D 1.894(4) 1_455
Cu02 C00F 1.876(4) .
S003 C00H 1.751(5) 2_774
S003 C00J 1.725(5) .
S004 C00R 1.759(5) 2_665
S004 C00X 1.730(5) .
S005 C00V 1.757(5) 2_567
S005 C010 1.584(6) .
N006 C00V 1.848(7) .
N006 C010 1.573(12) .
N007 C00H 1.308(6) .
N007 C00J 1.348(6) .
N008 C00L 1.348(6) .
N008 C00M 1.348(6) .
N009 C00R 1.310(6) .
N009 C00X 1.356(6) .
N00A C00Q 1.350(6) .
N00A C00U 1.341(6) .
N00B C00N 1.339(7) .
N00B C00Y 1.330(7) .
N00C C00F 1.156(7) .
N00D Cu02 1.894(4) 1_655
N00D C00E 1.149(7) .
C00G C00O 1.387(6) .
C00G C00R 1.476(6) .
C00G C00S 1.396(6) .
C00H S003 1.751(5) 2_774
C00H C00K 1.471(6) .
C00I C00T 1.389(7) .
C00I C00V 1.461(6) .
C00I C00Z 1.398(7) .
C00J C00J 1.390(9) 2_774
C00K C00P 1.399(6) .
C00K C00W 1.398(6) .
C00L H00L 0.9300 .
C00L C00W 1.372(7) .
C00M H00M 0.9300 .
C00M C00P 1.374(6) .
C00N H00N 0.9300 .
C00N C00O 1.381(7) .
C00O H00O 0.9300 .
C00P H00P 0.9300 .
C00Q H00Q 0.9300 .
C00Q C00T 1.385(7) .
C00R S004 1.759(5) 2_665
C00S H00S 0.9300 .
C00S C00Y 1.377(7) .
C00T H00T 0.9300 .
C00U H00U 0.9300 .
C00U C00Z 1.376(7) .
C00V S005 1.757(5) 2_567
C00V N1 1.433(11) .
C00W H00W 0.9300 .
C00X C00X 1.368(9) 2_665
C00Y H00Y 0.9300 .
C00Z H00Z 0.9300 .
C010 C010 1.354(9) 2_567
C010 N1 1.513(12) .
